data_1570171
loop_
_publ_author_name
'Zhang, Zhi-Mao'
'Zhang, Junliang'
'Cai, Quan'

_publ_section_title
;
 Enantioselective and collective total synthesis of pentacyclic
 19-<i>nor</i>-clerodanes.
;
_journal_issue 44
_journal_name_full 'Chemical science'
_journal_page_first 12598
_journal_page_last 12605
_journal_paper_doi 10.1039/d3sc04335e
_journal_volume 14
_journal_year 2023
_chemical_absolute_configuration ad
_chemical_formula_sum 'C19 H19 Br O5'
_chemical_formula_weight 407.25
_space_group_crystal_system monoclinic
_space_group_IT_number 4
_space_group_name_Hall 'P 2yb'
_space_group_name_H-M_alt 'P 1 21 1'
_atom_sites_solution_hydrogens geom
_audit_creation_method SHELXL-2013
_audit_update_record
;
2023-06-26 deposited with the CCDC.	2023-10-23 downloaded from the CCDC.
;
_cell_angle_alpha 90
_cell_angle_beta 96.872(3)
_cell_angle_gamma 90
_cell_formula_units_Z 2
_cell_length_a 6.7480(7)
_cell_length_b 13.0022(13)
_cell_length_c 10.0405(11)
_cell_measurement_reflns_used 8652
_cell_measurement_temperature 213(2)
_cell_measurement_theta_max 54.104
_cell_measurement_theta_min 5.149
_cell_volume 874.61(16)
_computing_cell_refinement 'Bruker SAINT'
_computing_data_collection 'Bruker APEX2'
_computing_data_reduction 'Bruker SAINT'
_computing_molecular_graphics 'Bruker SHELXTL'
_computing_publication_material 'Bruker SHELXTL'
_computing_structure_refinement 'SHELXL-2013 (Sheldrick, 2013)'
_computing_structure_solution 'SHELXS-97 (Sheldrick 2008)'
_diffrn_ambient_temperature 213(2)
_diffrn_measured_fraction_theta_full 0.999
_diffrn_measured_fraction_theta_max 0.999
_diffrn_measurement_device_type 'Bruker APEX-II CCD'
_diffrn_measurement_method '\f and \w scans'
_diffrn_radiation_type MoK\a
_diffrn_radiation_wavelength 0.71073
_diffrn_reflns_av_R_equivalents 0.0553
_diffrn_reflns_av_unetI/netI 0.0511
_diffrn_reflns_Laue_measured_fraction_full 0.999
_diffrn_reflns_Laue_measured_fraction_max 0.999
_diffrn_reflns_limit_h_max 8
_diffrn_reflns_limit_h_min -8
_diffrn_reflns_limit_k_max 16
_diffrn_reflns_limit_k_min -16
_diffrn_reflns_limit_l_max 12
_diffrn_reflns_limit_l_min -12
_diffrn_reflns_number 15392
_diffrn_reflns_point_group_measured_fraction_full 0.994
_diffrn_reflns_point_group_measured_fraction_max 0.993
_diffrn_reflns_theta_full 25.242
_diffrn_reflns_theta_max 25.999
_diffrn_reflns_theta_min 2.575
_exptl_absorpt_coefficient_mu 2.377
_exptl_absorpt_correction_T_max 0.7456
_exptl_absorpt_correction_T_min 0.4722
_exptl_absorpt_correction_type multi-scan
_exptl_absorpt_process_details sadabs
_exptl_crystal_colour colorless
_exptl_crystal_density_diffrn 1.546
_exptl_crystal_description prismatic
_exptl_crystal_F_000 416
_exptl_crystal_size_max 0.200
_exptl_crystal_size_mid 0.150
_exptl_crystal_size_min 0.100
_refine_diff_density_max 0.505
_refine_diff_density_min -0.319
_refine_diff_density_rms 0.054
_refine_ls_abs_structure_details
; 
 Flack x determined using 1359 quotients [(I+)-(I-)]/[(I+)+(I-)] 
 (Parsons and Flack (2004), Acta Cryst. A60, s61). 
;
_refine_ls_abs_structure_Flack 0.076(6)
_refine_ls_extinction_coef 0.015(3)
_refine_ls_extinction_expression Fc^*^=kFc[1+0.001xFc^2^\l^3^/sin(2\q)]^-1/4^
_refine_ls_extinction_method SHELXL
_refine_ls_goodness_of_fit_ref 1.017
_refine_ls_hydrogen_treatment constr
_refine_ls_matrix_type full
_refine_ls_number_parameters 228
_refine_ls_number_reflns 3412
_refine_ls_number_restraints 1
_refine_ls_restrained_S_all 1.017
_refine_ls_R_factor_all 0.0366
_refine_ls_R_factor_gt 0.0314
_refine_ls_shift/su_max 0.000
_refine_ls_shift/su_mean 0.000
_refine_ls_structure_factor_coef Fsqd
_refine_ls_weighting_details 'w=1/[\s^2^(Fo^2^)+(0.0420P)^2^] where P=(Fo^2^+2Fc^2^)/3'
_refine_ls_weighting_scheme calc
_refine_ls_wR_factor_gt 0.0782
_refine_ls_wR_factor_ref 0.0816
_reflns_Friedel_coverage 0.899
_reflns_Friedel_fraction_full 0.989
_reflns_Friedel_fraction_max 0.987
_reflns_number_gt 3114
_reflns_number_total 3412
_reflns_threshold_expression 'I > 2\s(I)'
_cod_data_source_file d3sc04335e2.cif
_cod_data_source_block mo_d8v23026_0m
_cod_depositor_comments 'Adding full bibliography for 1570171--1570173.cif.'
_cod_original_sg_symbol_H-M 'P 21'
_cod_database_code 1570171
_shelx_space_group_comment
; 
The symmetry employed for this shelxl refinement is uniquely defined 
by the following loop, which should always be used as a source of 
symmetry information in preference to the above space-group names. 
They are only intended as comments. 
;
_shelx_estimated_absorpt_t_min 0.648
_shelx_estimated_absorpt_t_max 0.797
_shelxl_version_number 2013-4

loop_
_space_group_symop_operation_xyz
'x, y, z'
'-x, y+1/2, -z'

loop_
_atom_site_label
_atom_site_type_symbol
_atom_site_fract_x
_atom_site_fract_y
_atom_site_fract_z
_atom_site_U_iso_or_equiv
_atom_site_adp_type
_atom_site_occupancy
_atom_site_site_symmetry_order
_atom_site_calc_flag
_atom_site_refinement_flags_posn
_atom_site_refinement_flags_adp
_atom_site_refinement_flags_occupancy
_atom_site_disorder_assembly
_atom_site_disorder_group
Br1 Br 0.73960(6) 0.67609(4) 0.40320(4) 0.04612(18) Uani 1 1 d . . . . .
O1 O 0.7846(6) 0.3179(3) 0.7616(4) 0.0616(11) Uani 1 1 d . . . . .
O2 O 0.8837(5) 0.3494(3) 0.5598(4) 0.0497(8) Uani 1 1 d . . . . .
O3 O 0.3237(5) 0.3574(3) 0.3245(3) 0.0446(8) Uani 1 1 d . . . . .
O4 O 0.1603(5) 0.4719(3) 0.1913(3) 0.0423(8) Uani 1 1 d . . . . .
O5 O -0.0400(7) 0.5573(4) -0.2042(4) 0.0747(13) Uani 1 1 d . . . . .
C1 C 0.7650(7) 0.3673(4) 0.6583(5) 0.0453(11) Uani 1 1 d . . . . .
C2 C 0.6239(7) 0.4502(4) 0.6157(5) 0.0393(10) Uani 1 1 d . . . . .
C3 C 0.4628(9) 0.4930(4) 0.6871(5) 0.0501(13) Uani 1 1 d . . . . .
H3A H 0.5089 0.4997 0.7830 0.060 Uiso 1 1 calc R U . . .
H3B H 0.3466 0.4472 0.6765 0.060 Uiso 1 1 calc R U . . .
C4 C 0.4061(9) 0.5986(4) 0.6270(5) 0.0497(12) Uani 1 1 d . . . . .
H4A H 0.2857 0.6234 0.6626 0.060 Uiso 1 1 calc R U . . .
H4B H 0.5141 0.6474 0.6539 0.060 Uiso 1 1 calc R U . . .
C5 C 0.3679(7) 0.5945(4) 0.4740(5) 0.0416(11) Uani 1 1 d . . . . .
H5A H 0.3302 0.6632 0.4397 0.050 Uiso 1 1 calc R U . . .
H5B H 0.2556 0.5481 0.4475 0.050 Uiso 1 1 calc R U . . .
C6 C 0.5499(6) 0.5575(3) 0.4099(4) 0.0311(9) Uani 1 1 d . . . . .
C7 C 0.6645(6) 0.4813(3) 0.4960(4) 0.0334(9) Uani 1 1 d . . . . .
C8 C 0.8336(6) 0.4238(4) 0.4525(5) 0.0395(10) Uani 1 1 d . . . . .
H8 H 0.9477 0.4708 0.4467 0.047 Uiso 1 1 calc R U . . .
C9 C 0.7725(7) 0.3751(4) 0.3182(5) 0.0450(11) Uani 1 1 d . . . . .
H9A H 0.6761 0.3200 0.3281 0.054 Uiso 1 1 calc R U . . .
H9B H 0.8897 0.3443 0.2849 0.054 Uiso 1 1 calc R U . . .
C10 C 0.6786(7) 0.4542(4) 0.2163(5) 0.0408(10) Uani 1 1 d . . . . .
H10 H 0.7828 0.5055 0.2026 0.049 Uiso 1 1 calc R U . . .
C11 C 0.4990(6) 0.5137(3) 0.2657(4) 0.0317(9) Uani 1 1 d . . . . .
C12 C 0.3251(6) 0.4381(3) 0.2671(4) 0.0346(9) Uani 1 1 d . . . . .
C13 C 0.4102(7) 0.5960(4) 0.1643(5) 0.0396(10) Uani 1 1 d . . . . .
H13A H 0.4422 0.6652 0.1988 0.047 Uiso 1 1 calc R U . . .
H13B H 0.4636 0.5879 0.0784 0.047 Uiso 1 1 calc R U . . .
C14 C 0.1848(6) 0.5784(4) 0.1472(5) 0.0385(10) Uani 1 1 d . . . . .
H14 H 0.1226 0.6256 0.2075 0.046 Uiso 1 1 calc R U . . .
C15 C 0.0817(7) 0.5890(4) 0.0091(5) 0.0448(12) Uani 1 1 d . . . . .
C16 C 0.0579(10) 0.5176(5) -0.0882(6) 0.0642(16) Uani 1 1 d . . . . .
H16 H 0.1026 0.4493 -0.0780 0.077 Uiso 1 1 calc R U . . .
C17 C -0.0765(9) 0.6559(5) -0.1771(6) 0.0704(19) Uani 1 1 d . . . . .
H17 H -0.1432 0.7026 -0.2382 0.084 Uiso 1 1 calc R U . . .
C18 C -0.0040(8) 0.6783(6) -0.0499(6) 0.0710(15) Uani 1 1 d . . . . .
H18 H -0.0099 0.7427 -0.0080 0.085 Uiso 1 1 calc R U . . .
C19 C 0.6195(11) 0.3993(6) 0.0808(5) 0.0664(16) Uani 1 1 d . . . . .
H19A H 0.5220 0.3462 0.0921 0.100 Uiso 1 1 calc R U . . .
H19B H 0.7370 0.3684 0.0504 0.100 Uiso 1 1 calc R U . . .
H19C H 0.5625 0.4489 0.0149 0.100 Uiso 1 1 calc R U . . .

loop_
_atom_site_aniso_label
_atom_site_aniso_U_11
_atom_site_aniso_U_22
_atom_site_aniso_U_33
_atom_site_aniso_U_23
_atom_site_aniso_U_13
_atom_site_aniso_U_12
Br1 0.0464(3) 0.0346(2) 0.0540(3) 0.0047(3) -0.00792(18) -0.0130(2)
O1 0.090(3) 0.044(2) 0.046(2) 0.0117(18) -0.014(2) 0.005(2)
O2 0.0446(18) 0.0429(18) 0.058(2) 0.0109(16) -0.0081(16) 0.0122(15)
O3 0.0460(18) 0.0394(18) 0.0464(18) 0.0085(16) -0.0031(14) -0.0131(14)
O4 0.0328(15) 0.0480(19) 0.0438(18) 0.0128(15) -0.0047(13) -0.0122(14)
O5 0.081(3) 0.074(3) 0.060(2) 0.016(2) -0.030(2) -0.020(2)
C1 0.054(3) 0.033(2) 0.045(3) 0.005(2) -0.010(2) -0.001(2)
C2 0.046(2) 0.034(2) 0.036(2) 0.003(2) -0.0044(19) -0.0021(19)
C3 0.071(3) 0.046(3) 0.034(3) -0.001(2) 0.011(2) 0.004(2)
C4 0.060(3) 0.043(3) 0.045(3) -0.004(2) 0.007(2) 0.006(2)
C5 0.039(2) 0.041(3) 0.044(3) 0.000(2) 0.004(2) 0.0057(19)
C6 0.031(2) 0.028(2) 0.032(2) 0.0017(18) -0.0032(16) -0.0048(16)
C7 0.029(2) 0.030(2) 0.040(2) -0.0015(18) -0.0043(17) -0.0032(16)
C8 0.031(2) 0.036(2) 0.049(3) 0.008(2) -0.001(2) 0.0010(18)
C9 0.039(2) 0.046(3) 0.052(3) -0.004(2) 0.011(2) 0.006(2)
C10 0.037(2) 0.044(3) 0.043(3) -0.002(2) 0.0118(19) -0.0014(19)
C11 0.030(2) 0.034(2) 0.031(2) 0.0017(18) -0.0006(16) -0.0037(17)
C12 0.032(2) 0.036(2) 0.034(2) 0.0012(19) -0.0008(17) -0.0067(18)
C13 0.038(2) 0.041(2) 0.038(2) 0.0092(19) -0.0046(18) -0.0102(19)
C14 0.033(2) 0.040(2) 0.041(3) 0.003(2) -0.0014(19) -0.0060(18)
C15 0.034(2) 0.046(3) 0.051(3) 0.013(2) -0.008(2) -0.007(2)
C16 0.075(4) 0.060(4) 0.050(3) 0.006(3) -0.023(3) -0.003(3)
C17 0.063(3) 0.057(4) 0.081(4) 0.029(3) -0.035(3) -0.011(3)
C18 0.071(3) 0.049(3) 0.084(4) 0.017(4) -0.029(3) -0.007(4)
C19 0.082(4) 0.078(4) 0.041(3) -0.008(3) 0.012(3) 0.011(3)

loop_
_atom_type_symbol
_atom_type_description
_atom_type_scat_dispersion_real
_atom_type_scat_dispersion_imag
_atom_type_scat_source
C C 0.0033 0.0016 'International Tables Vol C Tables 4.2.6.8 and 6.1.1.4'
H H 0.0000 0.0000 'International Tables Vol C Tables 4.2.6.8 and 6.1.1.4'
Br Br -0.2901 2.4595 'International Tables Vol C Tables 4.2.6.8 and 6.1.1.4'
O O 0.0106 0.0060 'International Tables Vol C Tables 4.2.6.8 and 6.1.1.4'

loop_
_geom_angle_atom_site_label_1
_geom_angle_atom_site_label_2
_geom_angle_atom_site_label_3
_geom_angle
_geom_angle_site_symmetry_1
_geom_angle_site_symmetry_3
_geom_angle_publ_flag
C1 O2 C8 108.5(3) . . ?
C12 O4 C14 111.3(3) . . ?
C17 O5 C16 105.6(5) . . ?
O1 C1 O2 121.1(5) . . ?
O1 C1 C2 129.6(5) . . ?
O2 C1 C2 109.3(4) . . ?
C7 C2 C1 106.9(4) . . ?
C7 C2 C3 124.5(4) . . ?
C1 C2 C3 128.6(4) . . ?
C2 C3 C4 108.1(4) . . ?
C2 C3 H3A 110.1 . . ?
C4 C3 H3A 110.1 . . ?
C2 C3 H3B 110.1 . . ?
C4 C3 H3B 110.1 . . ?
H3A C3 H3B 108.4 . . ?
C5 C4 C3 111.7(4) . . ?
C5 C4 H4A 109.3 . . ?
C3 C4 H4A 109.3 . . ?
C5 C4 H4B 109.3 . . ?
C3 C4 H4B 109.3 . . ?
H4A C4 H4B 108.0 . . ?
C4 C5 C6 112.7(4) . . ?
C4 C5 H5A 109.1 . . ?
C6 C5 H5A 109.1 . . ?
C4 C5 H5B 109.1 . . ?
C6 C5 H5B 109.1 . . ?
H5A C5 H5B 107.8 . . ?
C7 C6 C5 110.9(4) . . ?
C7 C6 C11 110.0(4) . . ?
C5 C6 C11 114.0(3) . . ?
C7 C6 Br1 104.2(3) . . ?
C5 C6 Br1 108.6(3) . . ?
C11 C6 Br1 108.7(3) . . ?
C2 C7 C6 125.9(4) . . ?
C2 C7 C8 111.4(4) . . ?
C6 C7 C8 122.5(4) . . ?
O2 C8 C7 103.7(4) . . ?
O2 C8 C9 113.4(4) . . ?
C7 C8 C9 109.9(4) . . ?
O2 C8 H8 109.9 . . ?
C7 C8 H8 109.9 . . ?
C9 C8 H8 109.9 . . ?
C8 C9 C10 111.2(4) . . ?
C8 C9 H9A 109.4 . . ?
C10 C9 H9A 109.4 . . ?
C8 C9 H9B 109.4 . . ?
C10 C9 H9B 109.4 . . ?
H9A C9 H9B 108.0 . . ?
C9 C10 C19 108.6(4) . . ?
C9 C10 C11 113.2(4) . . ?
C19 C10 C11 112.2(4) . . ?
C9 C10 H10 107.5 . . ?
C19 C10 H10 107.5 . . ?
C11 C10 H10 107.5 . . ?
C12 C11 C13 102.3(3) . . ?
C12 C11 C6 108.1(3) . . ?
C13 C11 C6 112.6(4) . . ?
C12 C11 C10 108.0(4) . . ?
C13 C11 C10 112.7(4) . . ?
C6 C11 C10 112.5(3) . . ?
O3 C12 O4 120.3(4) . . ?
O3 C12 C11 128.1(4) . . ?
O4 C12 C11 111.6(4) . . ?
C14 C13 C11 105.9(4) . . ?
C14 C13 H13A 110.6 . . ?
C11 C13 H13A 110.6 . . ?
C14 C13 H13B 110.6 . . ?
C11 C13 H13B 110.6 . . ?
H13A C13 H13B 108.7 . . ?
O4 C14 C15 108.2(4) . . ?
O4 C14 C13 104.7(4) . . ?
C15 C14 C13 116.2(4) . . ?
O4 C14 H14 109.2 . . ?
C15 C14 H14 109.2 . . ?
C13 C14 H14 109.2 . . ?
C16 C15 C18 105.0(5) . . ?
C16 C15 C14 128.2(5) . . ?
C18 C15 C14 126.7(5) . . ?
C15 C16 O5 111.2(6) . . ?
C15 C16 H16 124.4 . . ?
O5 C16 H16 124.4 . . ?
O5 C17 C18 110.3(6) . . ?
O5 C17 H17 124.9 . . ?
C18 C17 H17 124.9 . . ?
C17 C18 C15 107.9(7) . . ?
C17 C18 H18 126.1 . . ?
C15 C18 H18 126.1 . . ?
C10 C19 H19A 109.5 . . ?
C10 C19 H19B 109.5 . . ?
H19A C19 H19B 109.5 . . ?
C10 C19 H19C 109.5 . . ?
H19A C19 H19C 109.5 . . ?
H19B C19 H19C 109.5 . . ?

loop_
_geom_bond_atom_site_label_1
_geom_bond_atom_site_label_2
_geom_bond_distance
_geom_bond_site_symmetry_2
_geom_bond_publ_flag
Br1 C6 2.010(4) . ?
O1 C1 1.214(6) . ?
O2 C1 1.365(7) . ?
O2 C8 1.458(5) . ?
O3 C12 1.197(6) . ?
O4 C12 1.344(5) . ?
O4 C14 1.470(5) . ?
O5 C17 1.338(8) . ?
O5 C16 1.369(7) . ?
C1 C2 1.468(7) . ?
C2 C7 1.327(6) . ?
C2 C3 1.481(7) . ?
C3 C4 1.529(7) . ?
C3 H3A 0.9800 . ?
C3 H3B 0.9800 . ?
C4 C5 1.529(7) . ?
C4 H4A 0.9800 . ?
C4 H4B 0.9800 . ?
C5 C6 1.530(6) . ?
C5 H5A 0.9800 . ?
C5 H5B 0.9800 . ?
C6 C7 1.472(6) . ?
C6 C11 1.556(6) . ?
C7 C8 1.473(6) . ?
C8 C9 1.502(7) . ?
C8 H8 0.9900 . ?
C9 C10 1.534(7) . ?
C9 H9A 0.9800 . ?
C9 H9B 0.9800 . ?
C10 C19 1.546(7) . ?
C10 C11 1.567(6) . ?
C10 H10 0.9900 . ?
C11 C12 1.532(6) . ?
C11 C13 1.547(6) . ?
C13 C14 1.527(6) . ?
C13 H13A 0.9800 . ?
C13 H13B 0.9800 . ?
C14 C15 1.482(7) . ?
C14 H14 0.9900 . ?
C15 C16 1.343(8) . ?
C15 C18 1.397(9) . ?
C16 H16 0.9400 . ?
C17 C18 1.344(8) . ?
C17 H17 0.9400 . ?
C18 H18 0.9400 . ?
C19 H19A 0.9700 . ?
C19 H19B 0.9700 . ?
C19 H19C 0.9700 . ?

loop_
_geom_hbond_atom_site_label_D
_geom_hbond_atom_site_label_H
_geom_hbond_atom_site_label_A
_geom_hbond_distance_DH
_geom_hbond_distance_HA
_geom_hbond_distance_DA
_geom_hbond_angle_DHA
_geom_hbond_site_symmetry_A
C17 H17 O3 0.94 2.46 3.355(7) 159.9 2
C14 H14 O1 0.99 2.59 3.244(6) 123.9 2_656
C13 H13A O1 0.98 2.57 3.292(7) 131.0 2_656
C13 H13A Br1 0.98 2.70 3.241(5) 115.4 .
C9 H9A O3 0.98 2.42 3.045(6) 120.9 .

loop_
_geom_torsion_atom_site_label_1
_geom_torsion_atom_site_label_2
_geom_torsion_atom_site_label_3
_geom_torsion_atom_site_label_4
_geom_torsion
_geom_torsion_site_symmetry_1
_geom_torsion_site_symmetry_2
_geom_torsion_site_symmetry_3
_geom_torsion_site_symmetry_4
_geom_torsion_publ_flag
C8 O2 C1 O1 -176.7(5) . . . . ?
C8 O2 C1 C2 3.4(5) . . . . ?
O1 C1 C2 C7 178.5(5) . . . . ?
O2 C1 C2 C7 -1.6(5) . . . . ?
O1 C1 C2 C3 -2.3(9) . . . . ?
O2 C1 C2 C3 177.6(5) . . . . ?
C7 C2 C3 C4 -19.7(7) . . . . ?
C1 C2 C3 C4 161.2(5) . . . . ?
C2 C3 C4 C5 49.9(6) . . . . ?
C3 C4 C5 C6 -59.6(6) . . . . ?
C4 C5 C6 C7 33.6(5) . . . . ?
C4 C5 C6 C11 158.4(4) . . . . ?
C4 C5 C6 Br1 -80.3(4) . . . . ?
C1 C2 C7 C6 174.7(4) . . . . ?
C3 C2 C7 C6 -4.5(7) . . . . ?
C1 C2 C7 C8 -0.9(5) . . . . ?
C3 C2 C7 C8 179.8(5) . . . . ?
C5 C6 C7 C2 -2.5(6) . . . . ?
C11 C6 C7 C2 -129.5(4) . . . . ?
Br1 C6 C7 C2 114.2(4) . . . . ?
C5 C6 C7 C8 172.7(4) . . . . ?
C11 C6 C7 C8 45.7(5) . . . . ?
Br1 C6 C7 C8 -70.6(4) . . . . ?
C1 O2 C8 C7 -3.7(4) . . . . ?
C1 O2 C8 C9 -123.0(4) . . . . ?
C2 C7 C8 O2 2.9(5) . . . . ?
C6 C7 C8 O2 -173.0(4) . . . . ?
C2 C7 C8 C9 124.4(4) . . . . ?
C6 C7 C8 C9 -51.4(5) . . . . ?
O2 C8 C9 C10 167.6(4) . . . . ?
C7 C8 C9 C10 52.1(5) . . . . ?
C8 C9 C10 C19 179.9(4) . . . . ?
C8 C9 C10 C11 -54.7(5) . . . . ?
C7 C6 C11 C12 77.4(4) . . . . ?
C5 C6 C11 C12 -47.8(5) . . . . ?
Br1 C6 C11 C12 -169.2(3) . . . . ?
C7 C6 C11 C13 -170.4(3) . . . . ?
C5 C6 C11 C13 64.4(5) . . . . ?
Br1 C6 C11 C13 -56.9(4) . . . . ?
C7 C6 C11 C10 -41.7(5) . . . . ?
C5 C6 C11 C10 -166.9(4) . . . . ?
Br1 C6 C11 C10 71.8(4) . . . . ?
C9 C10 C11 C12 -69.7(5) . . . . ?
C19 C10 C11 C12 53.6(5) . . . . ?
C9 C10 C11 C13 178.0(4) . . . . ?
C19 C10 C11 C13 -58.6(5) . . . . ?
C9 C10 C11 C6 49.4(5) . . . . ?
C19 C10 C11 C6 172.8(4) . . . . ?
C14 O4 C12 O3 171.3(4) . . . . ?
C14 O4 C12 C11 -9.3(5) . . . . ?
C13 C11 C12 O3 175.0(5) . . . . ?
C6 C11 C12 O3 -66.0(6) . . . . ?
C10 C11 C12 O3 55.9(6) . . . . ?
C13 C11 C12 O4 -4.3(5) . . . . ?
C6 C11 C12 O4 114.7(4) . . . . ?
C10 C11 C12 O4 -123.4(4) . . . . ?
C12 C11 C13 C14 15.4(5) . . . . ?
C6 C11 C13 C14 -100.4(4) . . . . ?
C10 C11 C13 C14 131.1(4) . . . . ?
C12 O4 C14 C15 143.5(4) . . . . ?
C12 O4 C14 C13 19.0(5) . . . . ?
C11 C13 C14 O4 -20.7(5) . . . . ?
C11 C13 C14 C15 -140.0(4) . . . . ?
O4 C14 C15 C16 -31.9(7) . . . . ?
C13 C14 C15 C16 85.3(7) . . . . ?
O4 C14 C15 C18 151.4(5) . . . . ?
C13 C14 C15 C18 -91.3(6) . . . . ?
C18 C15 C16 O5 -0.7(7) . . . . ?
C14 C15 C16 O5 -177.9(5) . . . . ?
C17 O5 C16 C15 0.2(7) . . . . ?
C16 O5 C17 C18 0.4(7) . . . . ?
O5 C17 C18 C15 -0.8(7) . . . . ?
C16 C15 C18 C17 0.9(7) . . . . ?
C14 C15 C18 C17 178.1(5) . . . . ?
